data_2011760
loop_
_publ_author_name
'Errington, William'
'Somasunderam, Usha'
' Willey, Gerald R.'

_publ_section_title
;
 <i>N</i>,<i>N</i>,<i>N</i>'-Trimethylethylenediammonium dichloride
;
_journal_issue 2
_journal_name_full 'Acta Crystallographica Section C'
_journal_page_first 190
_journal_page_last 191
_journal_paper_doi 10.1107/S0108270100016176
_journal_volume 57
_journal_year 2001
_chemical_formula_moiety 'C5 H16 N2 2+ ,  2Cl- '
_chemical_formula_sum 'C10 H32 Cl4 N4'
_chemical_formula_weight 350.20
_chemical_name_systematic
;
 N,N,N'-Trimethylethylenediammonium Chloride
;
_space_group_IT_number 14
_symmetry_cell_setting monoclinic
_symmetry_space_group_name_Hall '-P 2ybc'
_symmetry_space_group_name_H-M 'P 1 21/c 1'
_audit_creation_method SHELXL-97
_cell_angle_alpha 90.00
_cell_angle_beta 110.644(4)
_cell_angle_gamma 90.00
_cell_formula_units_Z 4
_cell_length_a 11.1419(12)
_cell_length_b 20.2089(14)
_cell_length_c 8.7321(9)
_cell_measurement_reflns_used 2396
_cell_measurement_temperature 180(2)
_cell_measurement_theta_max 25.00
_cell_measurement_theta_min 1.95
_cell_volume 1839.9(3)
_computing_cell_refinement 'SAINT (Siemens, 1995)'
_computing_data_collection 'SMART (Siemens, 1994a)'
_computing_data_reduction SAINT
_computing_molecular_graphics SHELXTL/PC
_computing_publication_material SHELXTL/PC
_computing_structure_refinement 'SHELXL97 (Sheldrick, 1997)'
_computing_structure_solution 'SHELXTL/PC (Siemens, 1994b)'
_diffrn_ambient_temperature 180(2)
_diffrn_detector_area_resol_mean 8.192
_diffrn_measured_fraction_theta_full .995
_diffrn_measured_fraction_theta_max .995
_diffrn_measurement_device_type 'Siemens SMART CCD area-detector diffractometer'
_diffrn_measurement_method '\w scans'
_diffrn_radiation_monochromator graphite
_diffrn_radiation_source 'normal-focus sealed tube'
_diffrn_radiation_type MoK\a
_diffrn_radiation_wavelength .71073
_diffrn_reflns_av_R_equivalents .0843
_diffrn_reflns_av_sigmaI/netI .1167
_diffrn_reflns_limit_h_max 12
_diffrn_reflns_limit_h_min -13
_diffrn_reflns_limit_k_max 18
_diffrn_reflns_limit_k_min -24
_diffrn_reflns_limit_l_max 10
_diffrn_reflns_limit_l_min -10
_diffrn_reflns_number 8986
_diffrn_reflns_theta_full 25.00
_diffrn_reflns_theta_max 25.00
_diffrn_reflns_theta_min 1.95
_diffrn_standards_decay_% 0
_exptl_absorpt_coefficient_mu .636
_exptl_absorpt_correction_T_max .9276
_exptl_absorpt_correction_T_min .8623
_exptl_absorpt_correction_type multi-scan
_exptl_absorpt_process_details '(SADABS; Sheldrick, 1996)'
_exptl_crystal_colour colourless
_exptl_crystal_density_diffrn 1.264
_exptl_crystal_density_method 'not measured'
_exptl_crystal_description needle
_exptl_crystal_F_000 752
_exptl_crystal_size_max .24
_exptl_crystal_size_mid .12
_exptl_crystal_size_min .12
_refine_diff_density_max .363
_refine_diff_density_min -.297
_refine_ls_extinction_method none
_refine_ls_goodness_of_fit_ref .980
_refine_ls_hydrogen_treatment mixed
_refine_ls_matrix_type full
_refine_ls_number_parameters 193
_refine_ls_number_reflns 3236
_refine_ls_number_restraints 15
_refine_ls_restrained_S_all .978
_refine_ls_R_factor_all .1244
_refine_ls_R_factor_gt .0508
_refine_ls_shift/su_max <0.001
_refine_ls_shift/su_mean .000
_refine_ls_structure_factor_coef Fsqd
_refine_ls_weighting_details 'calc w = 1/[\s^2^(Fo^2^)+(0.0301P)^2^] where P=(Fo^2^+2Fc^2^)/3'
_refine_ls_weighting_scheme calc
_refine_ls_wR_factor_ref .0962
_reflns_number_gt 1857
_reflns_number_total 3236
_reflns_threshold_expression I>2\s(I)
_cod_data_source_file gd1121.cif
_cod_data_source_block I
_cod_original_sg_symbol_H-M 'P 21/c'
_cod_database_code 2011760
_cod_database_fobs_code 2011760

loop_
_symmetry_equiv_pos_as_xyz
'x, y, z'
'-x, y+1/2, -z+1/2'
'-x, -y, -z'
'x, -y-1/2, z-1/2'

loop_
_atom_site_label
_atom_site_fract_x
_atom_site_fract_y
_atom_site_fract_z
_atom_site_U_iso_or_equiv
_atom_site_adp_type
_atom_site_calc_flag
_atom_site_refinement_flags
_atom_site_occupancy
_atom_site_disorder_assembly
_atom_site_disorder_group
_atom_site_type_symbol
Cl1 .59151(9) .26261(5) .67192(11) .0285(3) Uani d . 1 . . Cl
Cl2 .92284(9) .76359(5) .64369(11) .0307(3) Uani d . 1 . . Cl
Cl3 .52652(9) .46770(5) .27892(11) .0294(3) Uani d . 1 . . Cl
Cl4 .94462(9) .50099(5) .23427(12) .0336(3) Uani d . 1 . . Cl
N1 .7505(3) .65531(15) .6997(4) .0247(8) Uani d D 1 . . N
H1' .814(3) .6898(15) .692(4) .042(12) Uiso d D 1 . . H
N2 .7341(4) .57545(18) .3004(4) .0343(9) Uani d D 1 . . N
H2' .806(3) .551(2) .273(5) .091(18) Uiso d D 1 . . H
H2" .665(3) .5423(18) .305(5) .078(16) Uiso d D 1 . . H
C1 .8150(4) .60572(17) .8300(4) .0296(10) Uani d . 1 . . C
H1A .8532 .6284 .9353 .044 Uiso calc R 1 . . H
H1B .8824 .5829 .8025 .044 Uiso calc R 1 . . H
H1C .7518 .5734 .8375 .044 Uiso calc R 1 . . H
C2 .6524(4) .69231(18) .7451(4) .0303(10) Uani d . 1 . . C
H2A .6938 .7146 .8502 .045 Uiso calc R 1 . . H
H2B .5876 .6614 .7544 .045 Uiso calc R 1 . . H
H2C .6112 .7253 .6605 .045 Uiso calc R 1 . . H
C3 .6920(4) .62505(18) .5344(4) .0274(10) Uani d . 1 . . C
H3A .6321 .6570 .4600 .033 Uiso calc R 1 . . H
H3B .6423 .5854 .5420 .033 Uiso calc R 1 . . H
C4 .7942(4) .6055(2) .4639(5) .0345(11) Uani d . 1 . . C
H4A .8437 .6451 .4555 .041 Uiso calc R 1 . . H
H4B .8542 .5734 .5380 .041 Uiso calc R 1 . . H
C5 .6694(4) .62208(19) .1668(4) .0362(11) Uani d . 1 . . C
H5A .6289 .5974 .0649 .054 Uiso calc R 1 . . H
H5B .7326 .6530 .1529 .054 Uiso calc R 1 . . H
H5C .6038 .6468 .1937 .054 Uiso calc R 1 . . H
N3 .7629(3) .35894(16) .9303(4) .0257(8) Uani d D 1 . . N
H3' .707(3) .3270(15) .846(4) .056(14) Uiso d D 1 . . H
N4 .7176(3) .37839(16) .5438(4) .0291(9) Uani d D 1 . . N
H4' .650(3) .3995(16) .443(3) .045(12) Uiso d D 1 . . H
H4" .674(3) .3391(14) .576(4) .058(14) Uiso d D 1 . . H
C6 .6761(4) .39872(19) .9900(5) .0358(11) Uani d . 1 . . C
H6A .7269 .4295 1.0746 .054 Uiso calc R 1 . . H
H6B .6278 .3692 1.0360 .054 Uiso calc R 1 . . H
H6C .6162 .4237 .8986 .054 Uiso calc R 1 . . H
C7 .8566(4) .32263(19) 1.0698(4) .0330(11) Uani d . 1 . . C
H7A .9118 .2952 1.0297 .050 Uiso calc R 1 . . H
H7B .8103 .2943 1.1215 .050 Uiso calc R 1 . . H
H7C .9093 .3544 1.1502 .050 Uiso calc R 1 . . H
C8 .8329(4) .39977(18) .8457(4) .0286(10) Uani d . 1 . . C
H8A .9012 .3723 .8302 .034 Uiso calc R 1 . . H
H8B .8749 .4372 .9179 .034 Uiso calc R 1 . . H
C9 .7495(4) .42721(18) .6810(4) .0290(10) Uani d . 1 . . C
H9A .6686 .4438 .6898 .035 Uiso calc R 1 . . H
H9B .7941 .4654 .6540 .035 Uiso calc R 1 . . H
C10 .8263(4) .3590(2) .4933(4) .0396(12) Uani d . 1 . . C
H10D .7962 .3278 .4018 .059 Uiso calc R 1 . . H
H10E .8931 .3380 .5856 .059 Uiso calc R 1 . . H
H10F .8614 .3984 .4590 .059 Uiso calc R 1 . . H

loop_
_atom_site_aniso_label
_atom_site_aniso_U_11
_atom_site_aniso_U_22
_atom_site_aniso_U_33
_atom_site_aniso_U_12
_atom_site_aniso_U_13
_atom_site_aniso_U_23
Cl1 .0278(6) .0266(6) .0309(6) -.0043(5) .0100(5) -.0002(5)
Cl2 .0257(6) .0295(6) .0331(6) -.0032(5) .0057(5) .0129(5)
Cl3 .0263(6) .0248(6) .0336(6) .0001(5) .0063(5) .0064(5)
Cl4 .0267(6) .0329(6) .0429(6) .0019(5) .0142(5) -.0090(5)
N1 .024(2) .022(2) .028(2) -.0019(16) .0105(16) -.0033(17)
N2 .034(2) .036(2) .035(2) .001(2) .0155(19) -.0060(19)
C1 .034(3) .021(2) .031(2) .002(2) .008(2) .003(2)
C2 .032(3) .027(2) .034(2) .005(2) .015(2) -.002(2)
C3 .023(2) .034(3) .025(2) .0011(19) .008(2) -.008(2)
C4 .027(3) .041(3) .034(3) .002(2) .008(2) -.009(2)
C5 .040(3) .038(3) .033(3) -.001(2) .016(2) .004(2)
N3 .029(2) .026(2) .0182(19) .0029(17) .0033(17) -.0007(17)
N4 .031(2) .028(2) .027(2) -.0012(17) .0083(18) .0049(18)
C6 .032(3) .035(3) .044(3) .008(2) .019(2) .002(2)
C7 .034(3) .034(3) .027(2) .006(2) .006(2) .011(2)
C8 .033(3) .026(3) .028(2) -.003(2) .013(2) .004(2)
C9 .034(3) .019(2) .031(3) -.001(2) .008(2) .002(2)
C10 .047(3) .041(3) .034(3) .003(2) .019(2) .003(2)

loop_
_atom_type_symbol
_atom_type_description
_atom_type_scat_dispersion_real
_atom_type_scat_dispersion_imag
_atom_type_scat_source
C C .0033 .0016 'International Tables Vol C Tables 4.2.6.8 and 6.1.1.4'
H H .0000 .0000 'International Tables Vol C Tables 4.2.6.8 and 6.1.1.4'
N N .0061 .0033 'International Tables Vol C Tables 4.2.6.8 and 6.1.1.4'
Cl Cl .1484 .1585 'International Tables Vol C Tables 4.2.6.8 and 6.1.1.4'

loop_
_geom_angle_atom_site_label_1
_geom_angle_atom_site_label_2
_geom_angle_atom_site_label_3
_geom_angle
C2 N1 C3 110.7(3)
C2 N1 C1 109.6(3)
C3 N1 C1 113.0(3)
C2 N1 H1' 106(2)
C3 N1 H1' 107(2)
C1 N1 H1' 110(2)
C5 N2 C4 115.5(3)
C5 N2 H2' 109(2)
C4 N2 H2' 107(3)
C5 N2 H2" 106(2)
C4 N2 H2" 109(2)
H2' N2 H2" 111(4)
N1 C1 H1A 109.5
N1 C1 H1B 109.5
H1A C1 H1B 109.5
N1 C1 H1C 109.5
H1A C1 H1C 109.5
H1B C1 H1C 109.5
N1 C2 H2A 109.5
N1 C2 H2B 109.5
H2A C2 H2B 109.5
N1 C2 H2C 109.5
H2A C2 H2C 109.5
H2B C2 H2C 109.5
N1 C3 C4 111.3(3)
N1 C3 H3A 109.4
C4 C3 H3A 109.4
N1 C3 H3B 109.4
C4 C3 H3B 109.4
H3A C3 H3B 108.0
N2 C4 C3 110.4(3)
N2 C4 H4A 109.6
C3 C4 H4A 109.6
N2 C4 H4B 109.6
C3 C4 H4B 109.6
H4A C4 H4B 108.1
N2 C5 H5A 109.5
N2 C5 H5B 109.5
H5A C5 H5B 109.5
N2 C5 H5C 109.5
H5A C5 H5C 109.5
H5B C5 H5C 109.5
C6 N3 C7 109.6(3)
C6 N3 C8 113.0(3)
C7 N3 C8 109.8(3)
C6 N3 H3' 107(2)
C7 N3 H3' 111(2)
C8 N3 H3' 107(2)
C10 N4 C9 115.2(3)
C10 N4 H4' 107(2)
C9 N4 H4' 108(2)
C10 N4 H4" 114(2)
C9 N4 H4" 107(2)
H4' N4 H4" 106(3)
N3 C6 H6A 109.5
N3 C6 H6B 109.5
H6A C6 H6B 109.5
N3 C6 H6C 109.5
H6A C6 H6C 109.5
H6B C6 H6C 109.5
N3 C7 H7A 109.5
N3 C7 H7B 109.5
H7A C7 H7B 109.5
N3 C7 H7C 109.5
H7A C7 H7C 109.5
H7B C7 H7C 109.5
N3 C8 C9 114.7(3)
N3 C8 H8A 108.6
C9 C8 H8A 108.6
N3 C8 H8B 108.6
C9 C8 H8B 108.6
H8A C8 H8B 107.6
N4 C9 C8 114.3(3)
N4 C9 H9A 108.7
C8 C9 H9A 108.7
N4 C9 H9B 108.7
C8 C9 H9B 108.7
H9A C9 H9B 107.6
N4 C10 H10D 109.5
N4 C10 H10E 109.5
H10D C10 H10E 109.5
N4 C10 H10F 109.5
H10D C10 H10F 109.5
H10E C10 H10F 109.5

loop_
_geom_bond_atom_site_label_1
_geom_bond_atom_site_label_2
_geom_bond_site_symmetry_2
_geom_bond_distance
_geom_bond_publ_flag
N1 C2 . 1.489(5) ?
N1 C3 . 1.489(4) ?
N1 C1 . 1.496(4) ?
N1 H1' . 1.02(2) ?
N2 C5 . 1.475(5) ?
N2 C4 . 1.477(5) ?
N2 H2' . 1.04(2) ?
N2 H2" . 1.03(2) ?
C1 H1A . .9800 ?
C1 H1B . .9800 ?
C1 H1C . .9800 ?
C2 H2A . .9800 ?
C2 H2B . .9800 ?
C2 H2C . .9800 ?
C3 C4 . 1.525(5) ?
C3 H3A . .9900 ?
C3 H3B . .9900 ?
C4 H4A . .9900 ?
C4 H4B . .9900 ?
C5 H5A . .9800 ?
C5 H5B . .9800 ?
C5 H5C . .9800 ?
N3 C6 . 1.486(5) ?
N3 C7 . 1.488(4) ?
N3 C8 . 1.497(4) ?
N3 H3' . 1.01(2) ?
N4 C10 . 1.480(5) ?
N4 C9 . 1.495(4) ?
N4 H4' . 1.03(2) ?
N4 H4" . 1.02(2) ?
C6 H6A . .9800 ?
C6 H6B . .9800 ?
C6 H6C . .9800 ?
C7 H7A . .9800 ?
C7 H7B . .9800 ?
C7 H7C . .9800 ?
C8 C9 . 1.515(5) ?
C8 H8A . .9900 ?
C8 H8B . .9900 ?
C9 H9A . .9900 ?
C9 H9B . .9900 ?
C10 H10D . .9800 ?
C10 H10E . .9800 ?
C10 H10F . .9800 ?

loop_
_geom_hbond_atom_site_label_D
_geom_hbond_atom_site_label_H
_geom_hbond_atom_site_label_A
_geom_hbond_distance_DH
_geom_hbond_distance_HA
_geom_hbond_distance_DA
_geom_hbond_angle_DHA
N1 H1' Cl2 1.02(2) 2.05(2) 3.062(3) 171(3)
N2 H2' Cl4 1.04(2) 1.97(2) 3.009(4) 176(4)
N2 H2" Cl3 1.03(2) 2.11(2) 3.134(4) 171(4)
N3 H3' Cl1 1.01(2) 2.07(2) 3.080(3) 179(3)
N4 H4' Cl3 1.03(2) 2.11(2) 3.110(3) 163(3)
N4 H4" Cl1 1.02(2) 2.11(2) 3.132(3) 173(3)

loop_
_geom_torsion_atom_site_label_1
_geom_torsion_atom_site_label_2
_geom_torsion_atom_site_label_3
_geom_torsion_atom_site_label_4
_geom_torsion
_geom_torsion_publ_flag
C2 N1 C3 C4 162.7(3) ?
C1 N1 C3 C4 -74.0(4) ?
C5 N2 C4 C3 74.7(4) ?
N1 C3 C4 N2 179.9(3) y
C6 N3 C8 C9 -70.0(4) ?
C7 N3 C8 C9 167.3(3) ?
C10 N4 C9 C8 -70.1(4) ?
N3 C8 C9 N4 -78.9(4) y

loop_
_cod_related_entry_id
_cod_related_entry_database
_cod_related_entry_code
1 ChemSpider 21107313
